data_1506204
loop_
_publ_author_name
'Kondo, Shin-Ichi'
'Harada, Tomomi'
'Tanaka, Ryoji'
'Unno, Masafumi'

_publ_section_title
;
 Anion recognition by a silanediol-based receptor.
;
_journal_issue 20
_journal_name_full 'Organic letters'
_journal_page_first 4621
_journal_page_last 4624
_journal_paper_doi 10.1021/ol061822p
_journal_volume 8
_journal_year 2006
_chemical_formula_sum 'C38 H54 Cl7 N O2 Si'
_chemical_formula_weight 833.11
_space_group_IT_number 14
_symmetry_cell_setting monoclinic
_symmetry_Int_Tables_number 14
_symmetry_space_group_name_Hall '-P 2yn'
_symmetry_space_group_name_H-M 'P 1 21/n 1'
_cell_angle_alpha 90.000(5)
_cell_angle_beta 108.170(6)
_cell_angle_gamma 90.000(5)
_cell_formula_units_Z 4
_cell_length_a 13.328(7)
_cell_length_b 22.154(8)
_cell_length_c 15.638(6)
_cell_measurement_reflns_used 458
_cell_measurement_temperature 173.2
_cell_measurement_theta_max 32.6
_cell_measurement_theta_min 2.3
_cell_volume 4387(3)
_computing_cell_refinement CRYSTALCLEAR
_computing_data_collection CRYSTALCLEAR
_computing_data_reduction 'teXsan Ver. 1.11'
_computing_publication_material 'teXsan Ver. 1.11'
_computing_structure_refinement 'teXsan Ver. 1.10'
_computing_structure_solution SIR92
_diffrn_detector_area_resol_mean 10.00
_diffrn_measured_fraction_theta_full 0.9865
_diffrn_measured_fraction_theta_max 0.9865
_diffrn_measurement_device_type 'Rigaku RAXIS-IV Imaging Plate'
_diffrn_measurement_method \w
_diffrn_radiation_type 'Mo K\a'
_diffrn_radiation_wavelength 0.7107
_diffrn_reflns_av_R_equivalents 0.020
_diffrn_reflns_limit_h_max 17
_diffrn_reflns_limit_h_min -17
_diffrn_reflns_limit_k_max 28
_diffrn_reflns_limit_k_min -27
_diffrn_reflns_limit_l_max 20
_diffrn_reflns_limit_l_min -18
_diffrn_reflns_number 32614
_diffrn_reflns_theta_full 27.50
_diffrn_reflns_theta_max 27.50
_exptl_absorpt_coefficient_mu 0.511
_exptl_absorpt_correction_type none
_exptl_crystal_colour Colorless
_exptl_crystal_density_diffrn 1.261
_exptl_crystal_density_method 'not measured'
_exptl_crystal_description prismatic
_exptl_crystal_size_max 0.300
_exptl_crystal_size_mid 0.300
_exptl_crystal_size_min 0.200
_refine_diff_density_max 0.99
_refine_diff_density_min -1.29
_refine_ls_extinction_method none
_refine_ls_goodness_of_fit_ref 1.774
_refine_ls_number_parameters 458
_refine_ls_number_reflns 9928
_refine_ls_R_factor_gt 0.0793
_refine_ls_shift/su_max 0.0135
_refine_ls_structure_factor_coef Fsqd
_refine_ls_weighting_details 'w = 1/[\s^2^(Fo^2^) + (0.09000(Max(Fo^2^,0) + 2Fc^2^)/3)^2^]'
_refine_ls_weighting_scheme calc
_refine_ls_wR_factor_ref 0.2238
_reflns_number_gt 9175
_reflns_number_total 9955
_reflns_threshold_expression F^2^>2.0\s(F^2^)
_cod_data_source_file ol061822psi20060724_091750.cif
_cod_data_source_block Np2Si(OH)2
_cod_original_formula_sum 'C38 H54 Cl7 N O2 Si '
_cod_database_code 1506204

loop_
_symmetry_equiv_pos_as_xyz
x,y,z
1/2-x,1/2+y,1/2-z
-x,-y,-z
1/2+x,1/2-y,1/2+z

loop_
_atom_site_label
_atom_site_type_symbol
_atom_site_fract_x
_atom_site_fract_y
_atom_site_fract_z
_atom_site_U_iso_or_equiv
_atom_site_adp_type
_atom_site_occupancy
_atom_site_calc_flag
Cl(1) Cl 0.34364(5) -0.22105(3) -0.53228(4) 0.0389(2) Uani 1.00 d
Cl(2) Cl 0.5310(2) -0.14820(8) -0.7159(2) 0.202(1) Uani 1.00 d
Cl(3) Cl 0.4166(1) -0.25608(7) -0.7627(1) 0.1069(5) Uani 1.00 d
Cl(4) Cl 0.5861(2) -0.2534(1) -0.5988(1) 0.1669(8) Uani 1.00 d
Cl(5) Cl 0.36991(10) -0.03283(5) -0.41080(6) 0.0792(3) Uani 1.00 d
Cl(6) Cl 0.17831(9) -0.05069(5) -0.55919(9) 0.0871(4) Uani 1.00 d
Cl(7) Cl 0.38208(9) -0.05056(5) -0.58930(7) 0.0741(3) Uani 1.00 d
Si(1) Si 0.27077(5) -0.37171(3) -0.45994(4) 0.0295(2) Uani 1.00 d
O(1) O 0.3722(1) -0.36300(9) -0.4966(1) 0.0465(5) Uani 1.00 d
O(2) O 0.2266(1) -0.30619(8) -0.4399(1) 0.0393(5) Uani 1.00 d
N(1) N 0.0350(1) -0.25607(8) -0.7399(1) 0.0301(4) Uani 1.00 d
C(1) C 0.3122(2) -0.4124(1) -0.3490(2) 0.0380(6) Uani 1.00 d
C(2) C 0.2726(2) -0.3923(1) -0.2828(2) 0.0455(7) Uani 1.00 d
C(3) C 0.2947(3) -0.4223(2) -0.1984(2) 0.0625(9) Uani 1.00 d
C(4) C 0.3566(3) -0.4714(2) -0.1807(2) 0.074(1) Uani 1.00 d
C(5) C 0.4025(3) -0.4947(1) -0.2462(3) 0.0657(9) Uani 1.00 d
C(6) C 0.4673(4) -0.5461(2) -0.2280(4) 0.092(1) Uani 1.00 d
C(7) C 0.5059(4) -0.5694(2) -0.2919(4) 0.097(2) Uani 1.00 d
C(8) C 0.4829(3) -0.5413(1) -0.3784(3) 0.075(1) Uani 1.00 d
C(9) C 0.4208(2) -0.4903(1) -0.3971(2) 0.0549(8) Uani 1.00 d
C(10) C 0.3781(2) -0.4649(1) -0.3307(2) 0.0450(6) Uani 1.00 d
C(11) C 0.1670(2) -0.41600(9) -0.5450(2) 0.0322(5) Uani 1.00 d
C(12) C 0.1963(2) -0.4494(1) -0.6078(2) 0.0408(6) Uani 1.00 d
C(13) C 0.1242(3) -0.4874(1) -0.6711(2) 0.0507(8) Uani 1.00 d
C(14) C 0.0231(2) -0.4915(1) -0.6716(2) 0.0494(7) Uani 1.00 d
C(15) C -0.0143(2) -0.45815(9) -0.6098(2) 0.0386(6) Uani 1.00 d
C(16) C -0.1206(2) -0.4612(1) -0.6115(2) 0.0491(7) Uani 1.00 d
C(17) C -0.1550(2) -0.4278(1) -0.5534(2) 0.0524(8) Uani 1.00 d
C(18) C -0.0841(2) -0.3904(1) -0.4901(2) 0.0476(7) Uani 1.00 d
C(19) C 0.0194(2) -0.3862(1) -0.4862(2) 0.0367(6) Uani 1.00 d
C(20) C 0.0589(2) -0.42007(9) -0.5464(1) 0.0313(5) Uani 1.00 d
C(21) C 0.0561(2) -0.2463(1) -0.6399(2) 0.0363(5) Uani 1.00 d
C(22) C -0.0167(2) -0.2032(1) -0.6137(2) 0.0484(7) Uani 1.00 d
C(23) C 0.0143(3) -0.1989(1) -0.5113(2) 0.0555(8) Uani 1.00 d
C(24) C -0.0605(4) -0.1608(2) -0.4807(3) 0.089(1) Uani 1.00 d
C(25) C 0.0489(2) -0.19806(10) -0.7875(2) 0.0351(5) Uani 1.00 d
C(26) C 0.1582(2) -0.1697(1) -0.7531(2) 0.0488(7) Uani 1.00 d
C(27) C 0.1641(3) -0.1133(1) -0.8066(3) 0.0637(9) Uani 1.00 d
C(28) C 0.1598(3) -0.1245(2) -0.9018(3) 0.093(1) Uani 1.00 d
C(29) C 0.1129(2) -0.3044(1) -0.7481(2) 0.0365(6) Uani 1.00 d
C(30) C 0.1107(2) -0.3196(1) -0.8432(2) 0.0446(7) Uani 1.00 d
C(31) C 0.1853(3) -0.3718(1) -0.8411(3) 0.0607(9) Uani 1.00 d
C(32) C 0.1930(4) -0.3864(2) -0.9332(3) 0.083(1) Uani 1.00 d
C(33) C -0.0783(2) -0.2767(1) -0.7858(1) 0.0322(5) Uani 1.00 d
C(34) C -0.1097(2) -0.3355(1) -0.7510(2) 0.0426(6) Uani 1.00 d
C(35) C -0.2279(2) -0.3474(1) -0.7960(2) 0.0494(7) Uani 1.00 d
C(36) C -0.2971(3) -0.3072(2) -0.7630(3) 0.068(1) Uani 1.00 d
C(37) C 0.4869(3) -0.2101(2) -0.6735(3) 0.073(1) Uani 1.00 d
C(38) C 0.3128(3) -0.0691(1) -0.5150(2) 0.0557(9) Uani 1.00 d
H(1) H 0.384(3) -0.327(2) -0.510(2) 0.060(10) Uiso 1.00 calc
H(2) H 0.246(3) -0.285(2) -0.461(3) 0.06(1) Uiso 1.00 calc
H(3) H 0.2293 -0.3572 -0.2938 0.0537 Uiso 1.00 calc
H(4) H 0.2641 -0.4080 -0.1541 0.0750 Uiso 1.00 calc
H(5) H 0.3706 -0.4910 -0.1241 0.0866 Uiso 1.00 calc
H(6) H 0.4840 -0.5649 -0.1700 0.1108 Uiso 1.00 calc
H(7) H 0.5475 -0.6048 -0.2800 0.1147 Uiso 1.00 calc
H(8) H 0.5113 -0.5584 -0.4231 0.0934 Uiso 1.00 calc
H(9) H 0.4053 -0.4713 -0.4551 0.0650 Uiso 1.00 calc
H(10) H 0.2673 -0.4462 -0.6088 0.0492 Uiso 1.00 calc
H(11) H 0.1474 -0.5106 -0.7126 0.0585 Uiso 1.00 calc
H(12) H -0.0249 -0.5172 -0.7139 0.0591 Uiso 1.00 calc
H(13) H -0.1682 -0.4872 -0.6543 0.0585 Uiso 1.00 calc
H(14) H -0.2279 -0.4297 -0.5558 0.0625 Uiso 1.00 calc
H(15) H -0.1091 -0.3680 -0.4486 0.0575 Uiso 1.00 calc
H(16) H 0.0662 -0.3601 -0.4424 0.0435 Uiso 1.00 calc
H(17) H 0.0510 -0.2846 -0.6133 0.0442 Uiso 1.00 calc
H(18) H 0.1262 -0.2315 -0.6152 0.0442 Uiso 1.00 calc
H(19) H -0.0123 -0.1643 -0.6383 0.0584 Uiso 1.00 calc
H(20) H -0.0881 -0.2172 -0.6374 0.0584 Uiso 1.00 calc
H(21) H 0.0161 -0.2392 -0.4873 0.0674 Uiso 1.00 calc
H(22) H 0.0837 -0.1824 -0.4888 0.0674 Uiso 1.00 calc
H(23) H -0.0629 -0.1210 -0.5027 0.1064 Uiso 1.00 calc
H(24) H -0.0402 -0.1597 -0.4160 0.1064 Uiso 1.00 calc
H(25) H -0.1308 -0.1777 -0.5018 0.1064 Uiso 1.00 calc
H(26) H -0.0012 -0.1693 -0.7804 0.0424 Uiso 1.00 calc
H(27) H 0.0341 -0.2066 -0.8500 0.0424 Uiso 1.00 calc
H(28) H 0.1745 -0.1600 -0.6907 0.0593 Uiso 1.00 calc
H(29) H 0.2102 -0.1979 -0.7594 0.0593 Uiso 1.00 calc
H(30) H 0.1057 -0.0877 -0.8062 0.0771 Uiso 1.00 calc
H(31) H 0.2279 -0.0921 -0.7763 0.0771 Uiso 1.00 calc
H(32) H 0.1618 -0.0875 -0.9320 0.1131 Uiso 1.00 calc
H(33) H 0.0958 -0.1453 -0.9328 0.1131 Uiso 1.00 calc
H(34) H 0.2180 -0.1489 -0.9031 0.1131 Uiso 1.00 calc
H(35) H 0.1828 -0.2904 -0.7163 0.0441 Uiso 1.00 calc
H(36) H 0.0997 -0.3402 -0.7202 0.0441 Uiso 1.00 calc
H(37) H 0.1310 -0.2855 -0.8710 0.0545 Uiso 1.00 calc
H(38) H 0.0407 -0.3312 -0.8780 0.0545 Uiso 1.00 calc
H(39) H 0.1629 -0.4066 -0.8163 0.0736 Uiso 1.00 calc
H(40) H 0.2550 -0.3610 -0.8023 0.0736 Uiso 1.00 calc
H(41) H 0.2156 -0.3517 -0.9591 0.1024 Uiso 1.00 calc
H(42) H 0.1231 -0.3970 -0.9732 0.1024 Uiso 1.00 calc
H(43) H 0.2388 -0.4188 -0.9321 0.1024 Uiso 1.00 calc
H(44) H -0.0884 -0.2812 -0.8483 0.0386 Uiso 1.00 calc
H(45) H -0.1245 -0.2460 -0.7774 0.0386 Uiso 1.00 calc
H(46) H -0.0693 -0.3679 -0.7646 0.0506 Uiso 1.00 calc
H(47) H -0.0946 -0.3334 -0.6875 0.0506 Uiso 1.00 calc
H(48) H -0.2445 -0.3422 -0.8594 0.0601 Uiso 1.00 calc
H(49) H -0.2434 -0.3884 -0.7845 0.0601 Uiso 1.00 calc
H(50) H -0.2840 -0.2661 -0.7748 0.0808 Uiso 1.00 calc
H(51) H -0.2833 -0.3124 -0.7002 0.0808 Uiso 1.00 calc
H(52) H -0.3697 -0.3160 -0.7932 0.0808 Uiso 1.00 calc
H(53) H 0.449(4) -0.199(2) -0.629(3) 0.09(1) Uiso 1.00 calc
H(54) H 0.319(3) -0.118(2) -0.509(3) 0.066(10) Uiso 1.00 calc

loop_
_atom_site_aniso_label
_atom_site_aniso_U_11
_atom_site_aniso_U_22
_atom_site_aniso_U_33
_atom_site_aniso_U_12
_atom_site_aniso_U_13
_atom_site_aniso_U_23
Cl(1) 0.0436(3) 0.0384(3) 0.0334(3) -0.0089(2) 0.0104(2) 0.0057(2)
Cl(2) 0.341(3) 0.118(1) 0.254(3) -0.085(2) 0.248(3) -0.036(1)
Cl(3) 0.0821(8) 0.1094(9) 0.129(1) 0.0046(6) 0.0329(8) -0.0369(8)
Cl(4) 0.125(1) 0.274(3) 0.094(1) 0.096(2) 0.0234(9) -0.031(1)
Cl(5) 0.1107(8) 0.0754(6) 0.0553(5) -0.0225(5) 0.0312(5) -0.0057(4)
Cl(6) 0.0673(6) 0.0784(6) 0.1149(9) -0.0040(5) 0.0274(6) -0.0168(6)
Cl(7) 0.0880(7) 0.0819(6) 0.0629(5) -0.0098(5) 0.0388(5) 0.0023(4)
Si(1) 0.0260(3) 0.0274(3) 0.0344(3) -0.0021(2) 0.0085(2) 0.0025(2)
O(1) 0.0359(9) 0.0420(9) 0.067(1) -0.0012(7) 0.0241(9) 0.0039(9)
O(2) 0.0435(10) 0.0287(8) 0.049(1) -0.0053(7) 0.0196(8) 0.0005(7)
N(1) 0.0256(8) 0.0337(9) 0.0278(9) 0.0031(7) 0.0037(7) 0.0042(7)
C(1) 0.033(1) 0.036(1) 0.040(1) -0.0096(9) 0.0025(9) 0.0023(9)
C(2) 0.051(1) 0.044(1) 0.038(1) -0.015(1) 0.009(1) -0.003(1)
C(3) 0.081(2) 0.062(2) 0.040(1) -0.025(2) 0.012(1) -0.001(1)
C(4) 0.083(3) 0.070(2) 0.047(2) -0.024(2) -0.010(2) 0.021(2)
C(5) 0.054(2) 0.052(2) 0.067(2) -0.012(1) -0.017(2) 0.022(1)
C(6) 0.077(3) 0.065(2) 0.102(3) 0.003(2) -0.020(2) 0.039(2)
C(7) 0.064(2) 0.055(2) 0.143(5) 0.019(2) -0.009(3) 0.019(3)
C(8) 0.040(2) 0.045(2) 0.130(4) 0.005(1) 0.009(2) 0.000(2)
C(9) 0.033(1) 0.042(1) 0.081(2) -0.001(1) 0.005(1) 0.001(1)
C(10) 0.031(1) 0.036(1) 0.054(2) -0.0093(9) -0.006(1) 0.010(1)
C(11) 0.034(1) 0.0298(9) 0.031(1) 0.0023(8) 0.0078(9) 0.0041(8)
C(12) 0.047(1) 0.039(1) 0.036(1) 0.0072(10) 0.014(1) 0.0024(9)
C(13) 0.069(2) 0.042(1) 0.040(1) 0.010(1) 0.015(1) -0.004(1)
C(14) 0.061(2) 0.036(1) 0.040(1) -0.005(1) -0.002(1) -0.0035(10)
C(15) 0.041(1) 0.0266(9) 0.037(1) -0.0058(8) -0.0028(10) 0.0059(8)
C(16) 0.039(1) 0.038(1) 0.057(2) -0.012(1) -0.003(1) 0.010(1)
C(17) 0.034(1) 0.051(1) 0.069(2) -0.004(1) 0.012(1) 0.015(1)
C(18) 0.040(1) 0.049(1) 0.059(2) 0.000(1) 0.024(1) 0.007(1)
C(19) 0.034(1) 0.036(1) 0.040(1) -0.0001(9) 0.0111(10) 0.0030(9)
C(20) 0.030(1) 0.0291(9) 0.031(1) -0.0039(8) 0.0027(8) 0.0058(8)
C(21) 0.035(1) 0.042(1) 0.026(1) 0.0002(9) 0.0025(9) 0.0029(9)
C(22) 0.046(1) 0.062(2) 0.033(1) 0.008(1) 0.005(1) -0.009(1)
C(23) 0.064(2) 0.064(2) 0.034(1) 0.003(1) 0.008(1) -0.009(1)
C(24) 0.103(3) 0.114(3) 0.046(2) 0.037(3) 0.019(2) -0.012(2)
C(25) 0.035(1) 0.036(1) 0.032(1) 0.0055(9) 0.0074(9) 0.0085(8)
C(26) 0.043(1) 0.048(1) 0.048(1) -0.007(1) 0.003(1) 0.014(1)
C(27) 0.058(2) 0.053(2) 0.076(2) -0.009(1) 0.014(2) 0.026(2)
C(28) 0.072(2) 0.136(4) 0.068(2) -0.036(2) 0.015(2) 0.040(2)
C(29) 0.033(1) 0.036(1) 0.040(1) 0.0083(9) 0.0091(9) 0.0100(9)
C(30) 0.041(1) 0.047(1) 0.048(1) 0.008(1) 0.017(1) 0.002(1)
C(31) 0.062(2) 0.044(1) 0.082(2) 0.011(1) 0.031(2) -0.003(1)
C(32) 0.107(3) 0.064(2) 0.105(3) 0.009(2) 0.070(3) -0.009(2)
C(33) 0.0263(10) 0.042(1) 0.0251(10) 0.0000(8) 0.0028(8) 0.0002(8)
C(34) 0.040(1) 0.042(1) 0.041(1) -0.0038(10) 0.007(1) 0.0027(10)
C(35) 0.041(1) 0.057(2) 0.048(2) -0.011(1) 0.011(1) -0.005(1)
C(36) 0.046(2) 0.080(2) 0.084(2) -0.007(2) 0.030(2) -0.010(2)
C(37) 0.080(3) 0.072(2) 0.085(3) -0.003(2) 0.052(2) -0.006(2)
C(38) 0.071(2) 0.042(1) 0.059(2) -0.008(1) 0.027(2) -0.002(1)

loop_
_atom_type_symbol
_atom_type_description
_atom_type_scat_dispersion_real
_atom_type_scat_dispersion_imag
_atom_type_scat_source
Si Si 0.082 0.070
;International Tables for Crystallography
(1992, Vol. C, Tables 4.2.6.8 and 6.1.1.1)
;
C C 0.003 0.002
;International Tables for Crystallography
(1992, Vol. C, Tables 4.2.6.8 and 6.1.1.1)
;
Cl Cl 0.148 0.159
;International Tables for Crystallography
(1992, Vol. C, Tables 4.2.6.8 and 6.1.1.1)
;
O O 0.011 0.006
;International Tables for Crystallography
(1992, Vol. C, Tables 4.2.6.8 and 6.1.1.1)
;
N N 0.006 0.003
;International Tables for Crystallography
(1992, Vol. C, Tables 4.2.6.8 and 6.1.1.1)
;
H H 0.000 0.000
;International Tables for Crystallography
(1992, Vol. C, Table 6.1.1.2)
;

loop_
_geom_angle_atom_site_label_1
_geom_angle_atom_site_label_2
_geom_angle_atom_site_label_3
_geom_angle
_geom_angle_publ_flag
O(1) Si(1) O(2) 110.5(1) yes
O(1) Si(1) C(1) 110.1(1) yes
O(1) Si(1) C(11) 108.7(1) yes
O(2) Si(1) C(1) 105.6(1) yes
O(2) Si(1) C(11) 111.82(10) yes
C(1) Si(1) C(11) 110.14(10) yes
C(21) N(1) C(25) 111.9(2) yes
C(21) N(1) C(29) 105.9(2) yes
C(21) N(1) C(33) 111.4(2) yes
C(25) N(1) C(29) 111.2(2) yes
C(25) N(1) C(33) 106.0(2) yes
C(29) N(1) C(33) 110.5(2) yes
Si(1) C(1) C(2) 117.9(2) yes
Si(1) C(1) C(10) 124.1(2) yes
C(2) C(1) C(10) 117.8(2) yes
C(1) C(2) C(3) 122.0(3) yes
C(2) C(3) C(4) 120.4(3) yes
C(3) C(4) C(5) 120.9(3) yes
C(4) C(5) C(6) 121.1(4) yes
C(4) C(5) C(10) 117.9(3) yes
C(6) C(5) C(10) 120.9(4) yes
C(5) C(6) C(7) 120.6(4) yes
C(6) C(7) C(8) 120.6(3) yes
C(7) C(8) C(9) 119.6(4) yes
C(8) C(9) C(10) 120.9(4) yes
C(1) C(10) C(5) 120.9(3) yes
C(1) C(10) C(9) 121.8(2) yes
C(5) C(10) C(9) 117.3(3) yes
Si(1) C(11) C(12) 118.5(2) yes
Si(1) C(11) C(20) 124.0(2) yes
C(12) C(11) C(20) 117.4(2) yes
C(11) C(12) C(13) 122.3(2) yes
C(12) C(13) C(14) 120.1(2) yes
C(13) C(14) C(15) 121.4(2) yes
C(14) C(15) C(16) 121.7(2) yes
C(14) C(15) C(20) 118.0(2) yes
C(16) C(15) C(20) 120.3(2) yes
C(15) C(16) C(17) 120.6(2) yes
C(16) C(17) C(18) 119.9(2) yes
C(17) C(18) C(19) 121.3(3) yes
C(18) C(19) C(20) 120.7(2) yes
C(11) C(20) C(15) 120.8(2) yes
C(11) C(20) C(19) 122.1(2) yes
C(15) C(20) C(19) 117.1(2) yes
N(1) C(21) C(22) 116.3(2) yes
C(21) C(22) C(23) 109.7(2) yes
C(22) C(23) C(24) 112.5(3) yes
N(1) C(25) C(26) 115.0(2) yes
C(25) C(26) C(27) 110.7(2) yes
C(26) C(27) C(28) 114.7(3) yes
N(1) C(29) C(30) 115.7(2) yes
C(29) C(30) C(31) 109.6(2) yes
C(30) C(31) C(32) 112.3(3) yes
N(1) C(33) C(34) 115.5(2) yes
C(33) C(34) C(35) 110.0(2) yes
C(34) C(35) C(36) 113.4(3) yes
Cl(2) C(37) Cl(3) 108.8(3) yes
Cl(2) C(37) Cl(4) 114.7(3) yes
Cl(3) C(37) Cl(4) 108.7(2) yes
Cl(5) C(38) Cl(6) 110.6(2) yes
Cl(5) C(38) Cl(7) 110.1(2) yes
Cl(6) C(38) Cl(7) 111.8(2) yes

loop_
_geom_bond_atom_site_label_1
_geom_bond_atom_site_label_2
_geom_bond_distance
_geom_bond_publ_flag
Cl(2) C(37) 1.707(4) yes
Cl(3) C(37) 1.745(4) yes
Cl(4) C(37) 1.751(5) yes
Cl(5) C(38) 1.763(3) yes
Cl(6) C(38) 1.756(4) yes
Cl(7) C(38) 1.744(3) yes
Si(1) O(1) 1.636(2) yes
Si(1) O(2) 1.633(2) yes
Si(1) C(1) 1.878(3) yes
Si(1) C(11) 1.870(2) yes
N(1) C(21) 1.516(3) yes
N(1) C(25) 1.525(3) yes
N(1) C(29) 1.524(3) yes
N(1) C(33) 1.527(3) yes
C(1) C(2) 1.375(4) yes
C(1) C(10) 1.431(4) yes
C(2) C(3) 1.424(4) yes
C(3) C(4) 1.341(6) yes
C(4) C(5) 1.443(6) yes
C(5) C(6) 1.404(6) yes
C(5) C(10) 1.421(4) yes
C(6) C(7) 1.360(8) yes
C(7) C(8) 1.434(8) yes
C(8) C(9) 1.376(4) yes
C(9) C(10) 1.445(5) yes
C(11) C(12) 1.380(3) yes
C(11) C(20) 1.437(3) yes
C(12) C(13) 1.421(4) yes
C(13) C(14) 1.348(5) yes
C(14) C(15) 1.424(4) yes
C(15) C(16) 1.410(4) yes
C(15) C(20) 1.429(3) yes
C(16) C(17) 1.358(5) yes
C(17) C(18) 1.406(4) yes
C(18) C(19) 1.365(4) yes
C(19) C(20) 1.427(3) yes
C(21) C(22) 1.508(4) yes
C(22) C(23) 1.527(4) yes
C(23) C(24) 1.494(5) yes
C(25) C(26) 1.523(4) yes
C(26) C(27) 1.519(4) yes
C(27) C(28) 1.493(6) yes
C(29) C(30) 1.516(4) yes
C(30) C(31) 1.519(4) yes
C(31) C(32) 1.511(6) yes
C(33) C(34) 1.519(3) yes
C(34) C(35) 1.535(4) yes
C(35) C(36) 1.485(4) yes

loop_
_geom_contact_atom_site_label_1
_geom_contact_atom_site_label_2
_geom_contact_distance
_geom_contact_site_symmetry_2
Cl(1) O(2) 3.080(2) .
Cl(1) O(1) 3.196(2) .
Cl(1) C(37) 3.348(4) .
Cl(1) C(38) 3.412(3) .
Cl(4) C(36) 3.596(4) 1_655
O(2) C(33) 3.469(3) 4_545
O(2) C(21) 3.503(3) .
O(2) C(23) 3.596(4) .
C(14) C(18) 3.553(4) 3_544
C(15) C(34) 3.482(3) .
C(16) C(20) 3.526(3) 3_544
C(16) C(34) 3.568(4) .

loop_
_geom_torsion_atom_site_label_1
_geom_torsion_atom_site_label_2
_geom_torsion_atom_site_label_3
_geom_torsion_atom_site_label_4
_geom_torsion
_geom_torsion_publ_flag
Si(1) C(1) C(2) C(3) 176.4(2) yes
Si(1) C(1) C(10) C(5) -177.3(2) yes
Si(1) C(1) C(10) C(9) 1.5(3) yes
Si(1) C(11) C(12) C(13) 175.8(2) yes
Si(1) C(11) C(20) C(15) -175.7(2) yes
Si(1) C(11) C(20) C(19) 5.1(3) yes
O(1) Si(1) C(1) C(2) 138.2(2) yes
O(1) Si(1) C(1) C(10) -45.2(2) yes
O(1) Si(1) C(11) C(12) 18.9(2) yes
O(1) Si(1) C(11) C(20) -164.5(2) yes
O(2) Si(1) C(1) C(2) 19.0(2) yes
O(2) Si(1) C(1) C(10) -164.4(2) yes
O(2) Si(1) C(11) C(12) 141.1(2) yes
O(2) Si(1) C(11) C(20) -42.3(2) yes
N(1) C(21) C(22) C(23) 179.5(2) yes
N(1) C(25) C(26) C(27) 178.5(2) yes
N(1) C(29) C(30) C(31) -175.1(2) yes
N(1) C(33) C(34) C(35) 174.3(2) yes
C(1) Si(1) C(11) C(12) -101.8(2) yes
C(1) Si(1) C(11) C(20) 74.8(2) yes
C(1) C(2) C(3) C(4) 0.6(4) yes
C(1) C(10) C(5) C(4) 1.7(4) yes
C(1) C(10) C(5) C(6) -179.9(3) yes
C(1) C(10) C(9) C(8) -179.2(3) yes
C(2) C(1) Si(1) C(11) -101.9(2) yes
C(2) C(1) C(10) C(5) -0.7(3) yes
C(2) C(1) C(10) C(9) 178.1(2) yes
C(2) C(3) C(4) C(5) 0.4(5) yes
C(3) C(2) C(1) C(10) -0.4(4) yes
C(3) C(4) C(5) C(6) -180.0(3) yes
C(3) C(4) C(5) C(10) -1.5(5) yes
C(4) C(5) C(6) C(7) 176.7(4) yes
C(4) C(5) C(10) C(9) -177.2(3) yes
C(5) C(6) C(7) C(8) 1.2(7) yes
C(5) C(10) C(9) C(8) -0.3(4) yes
C(6) C(5) C(10) C(9) 1.2(4) yes
C(6) C(7) C(8) C(9) -0.3(6) yes
C(7) C(6) C(5) C(10) -1.7(6) yes
C(7) C(8) C(9) C(10) -0.1(5) yes
C(10) C(1) Si(1) C(11) 74.7(2) yes
C(11) C(12) C(13) C(14) 0.5(4) yes
C(11) C(20) C(15) C(14) -0.3(3) yes
C(11) C(20) C(15) C(16) -179.1(2) yes
C(11) C(20) C(19) C(18) 179.0(2) yes
C(12) C(11) C(20) C(15) 1.0(3) yes
C(12) C(11) C(20) C(19) -178.2(2) yes
C(12) C(13) C(14) C(15) 0.2(4) yes
C(13) C(12) C(11) C(20) -1.1(3) yes
C(13) C(14) C(15) C(16) 178.5(2) yes
C(13) C(14) C(15) C(20) -0.3(4) yes
C(14) C(15) C(16) C(17) -178.3(2) yes
C(14) C(15) C(20) C(19) 178.9(2) yes
C(15) C(16) C(17) C(18) -0.8(4) yes
C(15) C(20) C(19) C(18) -0.2(3) yes
C(16) C(15) C(20) C(19) 0.1(3) yes
C(16) C(17) C(18) C(19) 0.8(4) yes
C(17) C(16) C(15) C(20) 0.4(4) yes
C(17) C(18) C(19) C(20) -0.2(4) yes
C(21) N(1) C(25) C(26) 59.3(3) yes
C(21) N(1) C(29) C(30) -176.9(2) yes
C(21) N(1) C(33) C(34) -59.9(2) yes
C(21) C(22) C(23) C(24) -175.1(3) yes
C(22) C(21) N(1) C(25) 62.8(3) yes
C(22) C(21) N(1) C(29) -175.9(2) yes
C(22) C(21) N(1) C(33) -55.7(3) yes
C(25) N(1) C(29) C(30) -55.1(3) yes
C(25) N(1) C(33) C(34) 178.2(2) yes
C(25) C(26) C(27) C(28) -69.0(4) yes
C(26) C(25) N(1) C(29) -59.0(3) yes
C(26) C(25) N(1) C(33) -179.1(2) yes
C(29) N(1) C(33) C(34) 57.6(2) yes
C(29) C(30) C(31) C(32) -175.8(3) yes
C(30) C(29) N(1) C(33) 62.3(2) yes
C(33) C(34) C(35) C(36) -72.8(3) yes
C(33) C(34) C(35) C(36) -72.8(3) yes

loop_
_cod_related_entry_id
_cod_related_entry_code
_cod_related_entry_database
1 21151940 ChemSpider
